data_4026717
loop_
_publ_author_name
'Tryfon Zarganes-Tzitzikas'
'Michael A. Terzidis'
'Julia Stephanidou-Stephanatou'
'Constantinos A. Tsoleridis'
'George E. Kostakis'

_publ_contact_author_email ioulia@chem.auth.gr
_publ_contact_author_name 'Julia Stephanidou-Stephanatou'
_publ_section_title
;
 One-Pot Synthesis of Functionalized Spirobenzofuranones via MCR involving
 3-Cyanochromones
;
_journal_name_full 'Journal of Organic Chemistry'
_journal_page_first 9008
_journal_page_last 9014
_journal_paper_doi 10.1021/jo201732g
_journal_volume 76
_journal_year 2011
_chemical_formula_sum 'C21 H18 Cl2 N2 O6'
_chemical_formula_weight 465.27
_chemical_name_systematic
; 
 ? 
;
_space_group_IT_number 2
_symmetry_cell_setting triclinic
_symmetry_space_group_name_Hall '-P 1'
_symmetry_space_group_name_H-M 'P -1'
_atom_sites_solution_hydrogens geom
_atom_sites_solution_primary direct
_atom_sites_solution_secondary difmap
_audit_creation_method SHELXL-97
_cell_angle_alpha 72.405(11)
_cell_angle_beta 81.083(12)
_cell_angle_gamma 69.498(11)
_cell_formula_units_Z 2
_cell_length_a 8.8907(13)
_cell_length_b 9.4940(14)
_cell_length_c 14.442(2)
_cell_measurement_reflns_used 9408
_cell_measurement_temperature 180(2)
_cell_measurement_theta_max 27.14
_cell_measurement_theta_min 1.48
_cell_volume 1086.7(3)
_computing_cell_refinement 'STOE X-AREA'
_computing_data_collection 'STOE X-AREA'
_computing_data_reduction 'STOE X-RED'
_computing_structure_refinement 'SHELXL-97 (Sheldrick, 1997)'
_computing_structure_solution 'SHELXS-97 (Sheldrick, 1990)'
_diffrn_ambient_temperature 180(2)
_diffrn_detector 'image plate ( 34 cm diameter )'
_diffrn_detector_type STOE
_diffrn_measured_fraction_theta_full 0.997
_diffrn_measured_fraction_theta_max 0.996
_diffrn_measurement_device '2-circle goniometer'
_diffrn_measurement_device_type 'STOE IPDS 2'
_diffrn_radiation_monochromator graphite
_diffrn_radiation_source 'fine-focus sealed tube'
_diffrn_radiation_type MoK\a
_diffrn_radiation_wavelength 0.71073
_diffrn_reflns_av_R_equivalents 0.0214
_diffrn_reflns_av_sigmaI/netI 0.0367
_diffrn_reflns_limit_h_max 9
_diffrn_reflns_limit_h_min -11
_diffrn_reflns_limit_k_max 11
_diffrn_reflns_limit_k_min -11
_diffrn_reflns_limit_l_max 18
_diffrn_reflns_limit_l_min -18
_diffrn_reflns_number 8081
_diffrn_reflns_theta_full 25.00
_diffrn_reflns_theta_max 26.72
_diffrn_reflns_theta_min 1.48
_exptl_absorpt_coefficient_mu 0.339
_exptl_absorpt_correction_T_max 0.9604
_exptl_absorpt_correction_T_min 0.9353
_exptl_absorpt_correction_type multi-scan
_exptl_absorpt_process_details 'XPREP in SHELXTL 6.14 (BrukerAXS Inc., 2003)'
_exptl_crystal_colour orange
_exptl_crystal_density_diffrn 1.422
_exptl_crystal_description block
_exptl_crystal_F_000 480
_exptl_crystal_size_max 0.20
_exptl_crystal_size_mid 0.18
_exptl_crystal_size_min 0.12
_refine_diff_density_max 0.194
_refine_diff_density_min -0.286
_refine_diff_density_rms 0.039
_refine_ls_extinction_method none
_refine_ls_goodness_of_fit_ref 0.979
_refine_ls_hydrogen_treatment mixed
_refine_ls_matrix_type full
_refine_ls_number_parameters 283
_refine_ls_number_reflns 4577
_refine_ls_number_restraints 1
_refine_ls_restrained_S_all 0.979
_refine_ls_R_factor_all 0.0582
_refine_ls_R_factor_gt 0.0364
_refine_ls_shift/su_max 0.001
_refine_ls_shift/su_mean 0.000
_refine_ls_structure_factor_coef Fsqd
_refine_ls_weighting_details 'calc w=1/[\s^2^(Fo^2^)+(0.0503P)^2^+0.0000P] where P=(Fo^2^+2Fc^2^)/3'
_refine_ls_weighting_scheme calc
_refine_ls_wR_factor_gt 0.0849
_refine_ls_wR_factor_ref 0.0904
_reflns_number_gt 3262
_reflns_number_total 4577
_reflns_threshold_expression >2sigma(I)
_cod_data_source_file jo201732g_si_001.cif
_cod_data_source_block 452m
_cod_database_code 4026717

loop_
_symmetry_equiv_pos_as_xyz
'x, y, z'
'-x, -y, -z'

loop_
_atom_site_label
_atom_site_type_symbol
_atom_site_fract_x
_atom_site_fract_y
_atom_site_fract_z
_atom_site_U_iso_or_equiv
_atom_site_adp_type
_atom_site_occupancy
_atom_site_symmetry_multiplicity
_atom_site_calc_flag
_atom_site_refinement_flags
Cl1 Cl 0.89322(6) 1.08809(6) 0.16154(4) 0.05325(14) Uani 1 1 d .
Cl2 Cl 0.62110(7) 1.07250(7) -0.14229(4) 0.06809(19) Uani 1 1 d .
O1 O 0.97538(14) 0.73421(13) 0.21017(8) 0.0377(3) Uani 1 1 d .
O2 O 0.92978(15) 0.45506(15) 0.10839(9) 0.0448(3) Uani 1 1 d .
O3 O 1.27096(16) 0.55929(17) 0.08590(9) 0.0543(4) Uani 1 1 d .
O4 O 1.42785(14) 0.45378(15) 0.21333(8) 0.0436(3) Uani 1 1 d .
O5 O 1.30940(17) 0.15519(17) 0.44893(9) 0.0580(4) Uani 1 1 d .
O6 O 1.39624(14) 0.15535(14) 0.29476(9) 0.0440(3) Uani 1 1 d .
N2 N 0.97016(18) 0.27516(17) 0.45327(10) 0.0386(3) Uani 1 1 d D
H2N H 1.060(2) 0.208(2) 0.4803(13) 0.046 Uiso 1 1 d D
N1 N 0.59403(19) 0.6656(2) 0.32014(12) 0.0506(4) Uani 1 1 d .
C1 C 0.8467(2) 0.9833(2) 0.09747(13) 0.0417(4) Uani 1 1 d .
C2 C 0.7619(2) 1.0571(2) 0.01368(13) 0.0488(5) Uani 1 1 d .
H2A H 0.7269 1.1678 -0.0087 0.059 Uiso 1 1 calc R
C3 C 0.7275(2) 0.9707(2) -0.03805(13) 0.0498(5) Uani 1 1 d .
C4 C 0.7773(2) 0.8093(2) -0.00945(12) 0.0459(4) Uani 1 1 d .
H4A H 0.7551 0.7510 -0.0456 0.055 Uiso 1 1 calc R
C5 C 0.8618(2) 0.7365(2) 0.07503(12) 0.0389(4) Uani 1 1 d .
C6 C 0.8946(2) 0.8216(2) 0.12781(11) 0.0371(4) Uani 1 1 d .
C7 C 0.92774(19) 0.5714(2) 0.12725(12) 0.0362(4) Uani 1 1 d .
C8 C 0.9899(2) 0.57245(19) 0.22241(11) 0.0353(4) Uani 1 1 d .
C9 C 0.89413(19) 0.5110(2) 0.31111(11) 0.0358(4) Uani 1 1 d .
C10 C 0.7280(2) 0.5922(2) 0.31989(12) 0.0389(4) Uani 1 1 d .
C11 C 0.9930(2) 0.37654(19) 0.36936(11) 0.0345(4) Uani 1 1 d .
C12 C 0.8223(2) 0.2775(2) 0.51724(12) 0.0403(4) Uani 1 1 d .
C13 C 0.8746(3) 0.1347(2) 0.60440(13) 0.0538(5) Uani 1 1 d .
H13A H 0.9557 0.1456 0.6382 0.081 Uiso 1 1 calc R
H13B H 0.9205 0.0402 0.5816 0.081 Uiso 1 1 calc R
H13C H 0.7812 0.1270 0.6491 0.081 Uiso 1 1 calc R
C14 C 0.6972(2) 0.2599(2) 0.46429(14) 0.0490(5) Uani 1 1 d .
H14A H 0.6644 0.3508 0.4081 0.074 Uiso 1 1 calc R
H14B H 0.6032 0.2528 0.5086 0.074 Uiso 1 1 calc R
H14C H 0.7434 0.1650 0.4420 0.074 Uiso 1 1 calc R
C15 C 0.7610(3) 0.4245(2) 0.55294(14) 0.0501(5) Uani 1 1 d .
H15A H 0.7284 0.5165 0.4975 0.075 Uiso 1 1 calc R
H15B H 0.8467 0.4310 0.5851 0.075 Uiso 1 1 calc R
H15C H 0.6685 0.4204 0.5992 0.075 Uiso 1 1 calc R
C16 C 1.15801(19) 0.34837(19) 0.32102(11) 0.0346(4) Uani 1 1 d .
C17 C 1.2959(2) 0.2102(2) 0.36278(12) 0.0386(4) Uani 1 1 d .
C18 C 1.5397(2) 0.0256(2) 0.32876(16) 0.0544(5) Uani 1 1 d .
H18A H 1.6053 -0.0063 0.2729 0.082 Uiso 1 1 calc R
H18B H 1.5084 -0.0624 0.3723 0.082 Uiso 1 1 calc R
H18C H 1.6020 0.0579 0.3640 0.082 Uiso 1 1 calc R
C19 C 1.15850(19) 0.4653(2) 0.24076(11) 0.0347(4) Uani 1 1 d .
C20 C 1.2916(2) 0.4965(2) 0.17091(12) 0.0372(4) Uani 1 1 d .
C21 C 1.5656(2) 0.4749(3) 0.14929(15) 0.0524(5) Uani 1 1 d .
H21A H 1.6600 0.4395 0.1878 0.079 Uiso 1 1 calc R
H21B H 1.5431 0.5856 0.1148 0.079 Uiso 1 1 calc R
H21C H 1.5867 0.4138 0.1020 0.079 Uiso 1 1 calc R

loop_
_atom_site_aniso_label
_atom_site_aniso_U_11
_atom_site_aniso_U_22
_atom_site_aniso_U_33
_atom_site_aniso_U_23
_atom_site_aniso_U_13
_atom_site_aniso_U_12
Cl1 0.0499(3) 0.0390(3) 0.0694(3) -0.0151(2) 0.0031(2) -0.0148(2)
Cl2 0.0615(3) 0.0728(4) 0.0423(2) -0.0004(2) -0.0091(2) 0.0014(3)
O1 0.0404(6) 0.0303(6) 0.0406(6) -0.0061(5) -0.0037(5) -0.0115(5)
O2 0.0450(7) 0.0451(8) 0.0471(7) -0.0145(6) 0.0010(5) -0.0176(6)
O3 0.0463(8) 0.0715(10) 0.0379(7) -0.0013(6) 0.0011(6) -0.0231(7)
O4 0.0327(6) 0.0512(8) 0.0455(6) -0.0092(6) 0.0022(5) -0.0168(6)
O5 0.0482(8) 0.0637(9) 0.0402(7) -0.0023(6) -0.0036(6) -0.0008(7)
O6 0.0377(7) 0.0395(7) 0.0461(6) -0.0106(5) 0.0005(5) -0.0037(5)
N2 0.0372(8) 0.0382(8) 0.0344(7) -0.0045(6) 0.0022(6) -0.0112(6)
N1 0.0397(9) 0.0482(10) 0.0533(9) -0.0074(7) 0.0040(7) -0.0093(8)
C1 0.0370(9) 0.0373(10) 0.0452(9) -0.0082(7) 0.0068(7) -0.0114(8)
C2 0.0401(10) 0.0395(11) 0.0475(10) 0.0013(8) 0.0072(8) -0.0047(8)
C3 0.0407(10) 0.0539(12) 0.0384(9) -0.0033(8) 0.0010(8) -0.0042(9)
C4 0.0406(10) 0.0539(12) 0.0364(9) -0.0096(8) 0.0007(7) -0.0102(8)
C5 0.0341(9) 0.0403(10) 0.0376(8) -0.0071(7) 0.0014(7) -0.0104(7)
C6 0.0327(9) 0.0366(9) 0.0357(8) -0.0042(7) 0.0021(7) -0.0101(7)
C7 0.0309(8) 0.0387(10) 0.0382(8) -0.0101(7) 0.0034(7) -0.0128(7)
C8 0.0345(9) 0.0302(9) 0.0376(8) -0.0054(6) 0.0003(7) -0.0101(7)
C9 0.0312(8) 0.0362(9) 0.0360(8) -0.0079(7) 0.0023(6) -0.0094(7)
C10 0.0383(10) 0.0366(9) 0.0382(9) -0.0066(7) 0.0022(7) -0.0123(8)
C11 0.0358(9) 0.0352(9) 0.0337(8) -0.0108(7) 0.0019(6) -0.0130(7)
C12 0.0402(10) 0.0447(10) 0.0358(8) -0.0107(7) 0.0079(7) -0.0179(8)
C13 0.0575(12) 0.0548(12) 0.0409(9) -0.0022(8) 0.0051(8) -0.0206(10)
C14 0.0490(11) 0.0502(11) 0.0526(10) -0.0131(9) 0.0018(8) -0.0242(9)
C15 0.0531(12) 0.0540(12) 0.0460(10) -0.0214(9) 0.0086(8) -0.0187(9)
C16 0.0336(9) 0.0357(9) 0.0343(8) -0.0105(7) 0.0000(6) -0.0108(7)
C17 0.0350(9) 0.0376(9) 0.0402(9) -0.0073(7) -0.0003(7) -0.0115(7)
C18 0.0379(10) 0.0443(11) 0.0667(12) -0.0120(9) -0.0003(9) 0.0003(8)
C19 0.0318(8) 0.0362(9) 0.0358(8) -0.0096(7) 0.0005(6) -0.0115(7)
C20 0.0343(9) 0.0358(9) 0.0397(9) -0.0098(7) 0.0011(7) -0.0108(7)
C21 0.0355(10) 0.0583(13) 0.0620(11) -0.0150(10) 0.0097(8) -0.0195(9)

loop_
_atom_type_symbol
_atom_type_description
_atom_type_scat_dispersion_real
_atom_type_scat_dispersion_imag
_atom_type_scat_source
C C 0.0033 0.0016 'International Tables Vol C Tables 4.2.6.8 and 6.1.1.4'
H H 0.0000 0.0000 'International Tables Vol C Tables 4.2.6.8 and 6.1.1.4'
N N 0.0061 0.0033 'International Tables Vol C Tables 4.2.6.8 and 6.1.1.4'
O O 0.0106 0.0060 'International Tables Vol C Tables 4.2.6.8 and 6.1.1.4'
Cl Cl 0.1484 0.1585 'International Tables Vol C Tables 4.2.6.8 and 6.1.1.4'

loop_
_geom_angle_atom_site_label_1
_geom_angle_atom_site_label_2
_geom_angle_atom_site_label_3
_geom_angle
C6 O1 C8 107.57(12)
C20 O4 C21 116.00(14)
C17 O6 C18 116.01(14)
C11 N2 C12 129.79(15)
C2 C1 C6 117.70(17)
C2 C1 Cl1 121.43(15)
C6 C1 Cl1 120.87(14)
C1 C2 C3 120.74(17)
C4 C3 C2 122.02(17)
C4 C3 Cl2 120.24(17)
C2 C3 Cl2 117.73(15)
C3 C4 C5 116.71(19)
C6 C5 C4 121.71(17)
C6 C5 C7 106.81(14)
C4 C5 C7 131.47(17)
O1 C6 C5 115.05(15)
O1 C6 C1 123.83(16)
C5 C6 C1 121.11(15)
O2 C7 C5 130.68(16)
O2 C7 C8 124.46(15)
C5 C7 C8 104.74(14)
O1 C8 C19 112.11(14)
O1 C8 C9 112.05(13)
C19 C8 C9 103.44(13)
O1 C8 C7 105.15(12)
C19 C8 C7 112.89(13)
C9 C8 C7 111.41(14)
C11 C9 C10 132.08(15)
C11 C9 C8 109.60(14)
C10 C9 C8 118.30(14)
N1 C10 C9 174.83(19)
N2 C11 C9 134.35(16)
N2 C11 C16 118.65(15)
C9 C11 C16 107.00(14)
N2 C12 C14 109.81(14)
N2 C12 C15 110.35(15)
C14 C12 C15 112.94(16)
N2 C12 C13 105.03(14)
C14 C12 C13 109.44(16)
C15 C12 C13 108.96(15)
C19 C16 C17 128.17(15)
C19 C16 C11 109.96(14)
C17 C16 C11 121.84(14)
O5 C17 O6 125.19(16)
O5 C17 C16 122.58(16)
O6 C17 C16 112.21(14)
C16 C19 C20 131.10(15)
C16 C19 C8 109.55(14)
C20 C19 C8 119.29(14)
O3 C20 O4 125.62(16)
O3 C20 C19 121.68(15)
O4 C20 C19 112.65(14)

loop_
_geom_bond_atom_site_label_1
_geom_bond_atom_site_label_2
_geom_bond_distance
Cl1 C1 1.727(2)
Cl2 C3 1.7367(19)
O1 C6 1.3672(19)
O1 C8 1.453(2)
O2 C7 1.208(2)
O3 C20 1.203(2)
O4 C20 1.320(2)
O4 C21 1.450(2)
O5 C17 1.202(2)
O6 C17 1.321(2)
O6 C18 1.454(2)
N2 C11 1.338(2)
N2 C12 1.483(2)
N1 C10 1.150(2)
C1 C2 1.387(3)
C1 C6 1.387(2)
C2 C3 1.393(3)
C3 C4 1.383(3)
C4 C5 1.393(2)
C5 C6 1.387(3)
C5 C7 1.466(2)
C7 C8 1.563(2)
C8 C19 1.498(2)
C8 C9 1.505(2)
C9 C11 1.380(2)
C9 C10 1.412(2)
C11 C16 1.494(2)
C12 C14 1.523(3)
C12 C15 1.525(3)
C12 C13 1.532(3)
C16 C19 1.341(2)
C16 C17 1.487(2)
C19 C20 1.484(2)
